data_7232260
loop_
_publ_author_name
'Drescher (n\'ee Oschmann), Wiebke'
'Borner, Corinna'
'Tindall, Daniel J.'
'Kleeberg, Christian'

_publ_section_title
;
 Exploring unsymmetrical diboranes(4) as boryl ligand precursors:
 platinum(ii) bis-boryl complexes
;
_journal_issue 7
_journal_name_full 'RSC Advances'
_journal_page_first 3900
_journal_paper_doi 10.1039/C9RA00170K
_journal_volume 9
_journal_year 2019
_chemical_formula_moiety 'C60 H50 P4 Pt2, C4 H8 O'
_chemical_formula_sum 'C64 H58 O P4 Pt2'
_chemical_formula_weight 1357.16
_space_group_crystal_system monoclinic
_space_group_IT_number 14
_space_group_name_Hall '-P 2yn'
_space_group_name_H-M_alt 'P 1 21/n 1'
_symmetry_space_group_name_Hall '-P 2yn'
_symmetry_space_group_name_H-M 'P 1 21/n 1'
_atom_sites_solution_hydrogens geom
_atom_sites_solution_primary iterative
_atom_sites_solution_secondary difmap
_audit_creation_method SHELXL-2016/6
_audit_update_record
;
2018-11-27 deposited with the CCDC.
2019-01-24 downloaded from the CCDC.
;
_cell_angle_alpha 90
_cell_angle_beta 96.815(3)
_cell_angle_gamma 90
_cell_formula_units_Z 4
_cell_length_a 15.4162(4)
_cell_length_b 16.3872(6)
_cell_length_c 21.6032(6)
_cell_measurement_reflns_used 15088
_cell_measurement_temperature 110(2)
_cell_measurement_theta_max 23.7780
_cell_measurement_theta_min 2.9090
_cell_volume 5419.0(3)
_computing_cell_refinement
;
 CrysAlisPro 1.171.39.46 (Rigaku Oxford Diffraction, 2018)
;
_computing_data_collection
;
 CrysAlisPro 1.171.39.46 (Rigaku Oxford Diffraction, 2018)
;
_computing_data_reduction
;
 CrysAlisPro 1.171.39.46 (Rigaku Oxford Diffraction, 2018)
;
_computing_molecular_graphics
;
 K. Brandenburg, 2017, Diamond 4.4.1, Crystal Impact GbR, Bonn, Germany.
;
_computing_publication_material
;
 WinGX v2014.1 (L. J. Farrugia, J. Appl. Cryst., 2012, 45, 849-854.)
;
_computing_structure_refinement
;
 SHELXL-2017/1 (G. M. Sheldrick, Acta Cryst., 2015, A71, 3--8)
;
_computing_structure_solution
;
 SHELXT (Ver. 2014/5) (G. M. Sheldrick, Acta Cryst., 2015, A71, 3--8)
;
_diffrn_ambient_environment N~2~
_diffrn_ambient_temperature 110(2)
_diffrn_detector_area_resol_mean 16.1419
_diffrn_detector_type EOS
_diffrn_measured_fraction_theta_full 0.999
_diffrn_measured_fraction_theta_max 0.999
_diffrn_measurement_device 'four-circle diffractometer'
_diffrn_measurement_device_type 'Oxford Diffraction, Xcalibur, EOS'
_diffrn_measurement_method \w-scan
_diffrn_radiation_monochromator graphite
_diffrn_radiation_source 'Enhance (Mo) X-ray Source'
_diffrn_radiation_type MoK\a
_diffrn_radiation_wavelength 0.71073
_diffrn_reflns_av_unetI/netI 0.2996
_diffrn_reflns_Laue_measured_fraction_full 0.999
_diffrn_reflns_Laue_measured_fraction_max 0.999
_diffrn_reflns_limit_h_max 18
_diffrn_reflns_limit_h_min -18
_diffrn_reflns_limit_k_max 19
_diffrn_reflns_limit_k_min -19
_diffrn_reflns_limit_l_max 25
_diffrn_reflns_limit_l_min -25
_diffrn_reflns_number 29267
_diffrn_reflns_point_group_measured_fraction_full 0.999
_diffrn_reflns_point_group_measured_fraction_max 0.999
_diffrn_reflns_theta_full 24.999
_diffrn_reflns_theta_max 24.999
_diffrn_reflns_theta_min 2.125
_exptl_absorpt_coefficient_mu 5.318
_exptl_absorpt_correction_T_max 0.718
_exptl_absorpt_correction_T_min 0.381
_exptl_absorpt_correction_type analytical
_exptl_absorpt_process_details
;
 CrysAlisPro 1.171.39.46 (Rigaku Oxford Diffraction, 2018)
 Analytical numeric absorption correction using a multifaceted crystal
 model based on expressions derived by R.C. Clark & J.S. Reid.
 (Clark, R. C. & Reid, J. S. (1995). Acta Cryst. A51, 887-897)
 Empirical absorption correction using spherical harmonics,
 implemented in SCALE3 ABSPACK scaling algorithm.
;
_exptl_crystal_colour 'intense orange'
_exptl_crystal_density_diffrn 1.663
_exptl_crystal_description fragment
_exptl_crystal_F_000 2664
_exptl_crystal_recrystallization_method
;
 From a solution in THF layered with n-pentane at ambient temperature.
;
_exptl_crystal_size_max 0.277
_exptl_crystal_size_mid 0.155
_exptl_crystal_size_min 0.093
_refine_diff_density_max 1.958
_refine_diff_density_min -2.104
_refine_diff_density_rms 0.287
_refine_ls_extinction_method none
_refine_ls_goodness_of_fit_ref 0.622
_refine_ls_hydrogen_treatment constr
_refine_ls_matrix_type full
_refine_ls_number_parameters 642
_refine_ls_number_reflns 29267
_refine_ls_number_restraints 12
_refine_ls_restrained_S_all 0.622
_refine_ls_R_factor_all 0.1414
_refine_ls_R_factor_gt 0.0432
_refine_ls_shift/su_max 0.002
_refine_ls_shift/su_mean 0.000
_refine_ls_structure_factor_coef Fsqd
_refine_ls_weighting_details 'w=1/[\s^2^(Fo^2^)+(0.0182P)^2^] where P=(Fo^2^+2Fc^2^)/3'
_refine_ls_weighting_scheme calc
_refine_ls_wR_factor_gt 0.0642
_refine_ls_wR_factor_ref 0.0709
_reflns_number_gt 9689
_reflns_number_total 29267
_reflns_threshold_expression 'I > 2\s(I)'
_cod_data_source_file c9ra00170k2.cif
_cod_data_source_block wo49wo2
_cod_database_code 7232260
_shelx_shelxl_version_number 2016/6
_shelx_space_group_comment
;
The symmetry employed for this shelxl refinement is uniquely defined
by the following loop, which should always be used as a source of
symmetry information in preference to the above space-group names.
They are only intended as comments.
;

loop_
_space_group_symop_operation_xyz
'x, y, z'
'-x+1/2, y+1/2, -z+1/2'
'-x, -y, -z'
'x-1/2, -y-1/2, z-1/2'

loop_
_atom_site_label
_atom_site_type_symbol
_atom_site_fract_x
_atom_site_fract_y
_atom_site_fract_z
_atom_site_U_iso_or_equiv
_atom_site_adp_type
_atom_site_occupancy
_atom_site_site_symmetry_order
_atom_site_calc_flag
_atom_site_refinement_flags_posn
_atom_site_refinement_flags_adp
C1 C 0.4346(5) 0.2300(5) 0.3437(4) 0.024(2) Uani 1 1 d . .
C2 C 0.4573(6) 0.1793(6) 0.2979(5) 0.038(3) Uani 1 1 d . .
H2 H 0.505304 0.143018 0.306257 0.045 Uiso 1 1 calc R U
C3 C 0.4092(7) 0.1812(6) 0.2387(5) 0.041(3) Uani 1 1 d . .
H3 H 0.424046 0.145436 0.206979 0.049 Uiso 1 1 calc R U
C4 C 0.3410(6) 0.2344(7) 0.2265(4) 0.041(3) Uani 1 1 d . .
H4 H 0.309126 0.236037 0.186068 0.049 Uiso 1 1 calc R U
C5 C 0.3190(6) 0.2837(6) 0.2708(5) 0.046(3) Uani 1 1 d . .
H5 H 0.271439 0.320289 0.261544 0.055 Uiso 1 1 calc R U
C6 C 0.3639(6) 0.2829(6) 0.3302(4) 0.039(3) Uani 1 1 d . .
H6 H 0.346799 0.318133 0.361523 0.047 Uiso 1 1 calc R U
C7 C 0.5642(6) 0.3232(5) 0.4206(5) 0.025(3) Uani 1 1 d . .
C8 C 0.5795(6) 0.3700(6) 0.4733(5) 0.042(3) Uani 1 1 d . .
H8 H 0.554528 0.354287 0.509662 0.050 Uiso 1 1 calc R U
C9 C 0.6296(7) 0.4382(6) 0.4747(5) 0.053(3) Uani 1 1 d . .
H9 H 0.638414 0.470180 0.511560 0.064 Uiso 1 1 calc R U
C10 C 0.6671(7) 0.4609(6) 0.4234(6) 0.048(4) Uani 1 1 d . .
H10 H 0.703276 0.507939 0.424620 0.057 Uiso 1 1 calc R U
C11 C 0.6527(7) 0.4162(7) 0.3711(6) 0.052(3) Uani 1 1 d . .
H11 H 0.677715 0.432285 0.334829 0.063 Uiso 1 1 calc R U
C12 C 0.6015(7) 0.3467(6) 0.3699(5) 0.045(3) Uani 1 1 d . .
H12 H 0.592411 0.315063 0.332891 0.054 Uiso 1 1 calc R U
C13 C 0.5672(6) 0.1469(5) 0.4244(4) 0.023(2) Uani 1 1 d . .
C14 C 0.5349(6) 0.0695(6) 0.4353(4) 0.038(3) Uani 1 1 d . .
H14 H 0.475421 0.064386 0.442340 0.046 Uiso 1 1 calc R U
C15 C 0.5854(8) 0.0001(6) 0.4364(5) 0.046(3) Uani 1 1 d . .
H15 H 0.561217 -0.051973 0.443189 0.055 Uiso 1 1 calc R U
C16 C 0.6719(8) 0.0082(6) 0.4274(5) 0.047(3) Uani 1 1 d . .
H16 H 0.708102 -0.038817 0.429179 0.057 Uiso 1 1 calc R U
C17 C 0.7069(7) 0.0830(7) 0.4158(5) 0.047(3) Uani 1 1 d . .
H17 H 0.766436 0.087434 0.408934 0.057 Uiso 1 1 calc R U
C18 C 0.6544(6) 0.1523(6) 0.4143(4) 0.035(3) Uani 1 1 d . .
H18 H 0.678504 0.204016 0.406183 0.042 Uiso 1 1 calc R U
C19 C 0.2061(7) 0.3295(6) 0.4618(5) 0.036(3) Uani 1 1 d . .
C20 C 0.2470(6) 0.3991(6) 0.4461(5) 0.041(3) Uani 1 1 d . .
H20 H 0.309037 0.401229 0.452572 0.049 Uiso 1 1 calc R U
C21 C 0.2021(7) 0.4663(6) 0.4214(5) 0.048(3) Uani 1 1 d . .
H21 H 0.233027 0.513213 0.410416 0.057 Uiso 1 1 calc R U
C22 C 0.1140(9) 0.4655(7) 0.4128(6) 0.074(5) Uani 1 1 d . .
H22 H 0.082744 0.511178 0.394701 0.089 Uiso 1 1 calc R U
C23 C 0.0688(8) 0.3967(7) 0.4308(7) 0.099(6) Uani 1 1 d . .
H23 H 0.006725 0.396468 0.426850 0.119 Uiso 1 1 calc R U
C24 C 0.1159(8) 0.3291(7) 0.4545(7) 0.085(5) Uani 1 1 d . .
H24 H 0.085672 0.281964 0.465917 0.102 Uiso 1 1 calc R U
C25 C 0.1990(6) 0.1567(5) 0.4701(5) 0.028(3) Uani 1 1 d . .
C26 C 0.1959(6) 0.1291(6) 0.4092(5) 0.042(3) Uani 1 1 d . .
H26 H 0.228394 0.156834 0.380903 0.051 Uiso 1 1 calc R U
C27 C 0.1458(7) 0.0613(7) 0.3889(6) 0.048(3) Uani 1 1 d . .
H27 H 0.143989 0.043101 0.347001 0.058 Uiso 1 1 calc R U
C28 C 0.0996(8) 0.0213(6) 0.4295(6) 0.051(4) Uani 1 1 d . .
H28 H 0.065030 -0.024653 0.415649 0.061 Uiso 1 1 calc R U
C29 C 0.1024(7) 0.0468(7) 0.4901(6) 0.062(4) Uani 1 1 d . .
H29 H 0.071130 0.017347 0.518131 0.074 Uiso 1 1 calc R U
C30 C 0.1507(6) 0.1156(6) 0.5112(5) 0.046(3) Uani 1 1 d . .
H30 H 0.150643 0.134146 0.552856 0.055 Uiso 1 1 calc R U
C31 C 0.5413(6) 0.3296(5) 0.6385(5) 0.024(3) Uani 1 1 d . .
C32 C 0.6145(6) 0.3249(6) 0.6802(5) 0.042(3) Uani 1 1 d . .
H32 H 0.637002 0.273144 0.693827 0.050 Uiso 1 1 calc R U
C33 C 0.6564(7) 0.3961(7) 0.7029(5) 0.058(4) Uani 1 1 d . .
H33 H 0.707865 0.391729 0.731569 0.070 Uiso 1 1 calc R U
C34 C 0.6260(7) 0.4720(6) 0.6852(6) 0.046(3) Uani 1 1 d . .
H34 H 0.655470 0.519870 0.701147 0.055 Uiso 1 1 calc R U
C35 C 0.5527(7) 0.4767(6) 0.6443(5) 0.049(3) Uani 1 1 d . .
H35 H 0.530114 0.528675 0.631202 0.059 Uiso 1 1 calc R U
C36 C 0.5100(6) 0.4067(6) 0.6213(5) 0.049(3) Uani 1 1 d . .
H36 H 0.458091 0.411592 0.593094 0.059 Uiso 1 1 calc R U
C37 C 0.5457(7) 0.1580(5) 0.6397(6) 0.033(3) Uani 1 1 d . .
C38 C 0.6050(7) 0.1216(6) 0.6064(5) 0.047(3) Uani 1 1 d . .
H38 H 0.611124 0.141172 0.565780 0.057 Uiso 1 1 calc R U
C39 C 0.6568(7) 0.0567(7) 0.6304(7) 0.061(4) Uani 1 1 d . .
H39 H 0.698352 0.032857 0.606711 0.073 Uiso 1 1 calc R U
C40 C 0.6467(9) 0.0279(7) 0.6886(7) 0.059(4) Uani 1 1 d . .
H40 H 0.681012 -0.016839 0.705313 0.071 Uiso 1 1 calc R U
C41 C 0.5881(8) 0.0627(7) 0.7225(7) 0.068(4) Uani 1 1 d . .
H41 H 0.581819 0.042781 0.763005 0.082 Uiso 1 1 calc R U
C42 C 0.5372(7) 0.1278(7) 0.6978(5) 0.047(3) Uani 1 1 d . .
H42 H 0.495843 0.151667 0.721679 0.057 Uiso 1 1 calc R U
C43 C 0.1927(6) 0.3546(5) 0.6834(5) 0.022(3) Uani 1 1 d . .
C44 C 0.1678(6) 0.3943(6) 0.6296(5) 0.036(3) Uani 1 1 d . .
H44 H 0.183036 0.372389 0.591632 0.043 Uiso 1 1 calc R U
C45 C 0.1204(6) 0.4663(6) 0.6283(5) 0.048(3) Uani 1 1 d . .
H45 H 0.102490 0.492508 0.589682 0.058 Uiso 1 1 calc R U
C46 C 0.0994(6) 0.4997(6) 0.6825(5) 0.038(3) Uani 1 1 d . .
H46 H 0.068630 0.550015 0.681701 0.045 Uiso 1 1 calc R U
C47 C 0.1230(6) 0.4605(6) 0.7385(5) 0.037(3) Uani 1 1 d . .
H47 H 0.107124 0.482191 0.776312 0.045 Uiso 1 1 calc R U
C48 C 0.1709(5) 0.3878(6) 0.7382(5) 0.035(3) Uani 1 1 d . .
H48 H 0.188599 0.360793 0.776555 0.042 Uiso 1 1 calc R U
C49 C 0.1795(6) 0.1781(5) 0.6913(4) 0.028(3) Uani 1 1 d . .
C50 C 0.2085(6) 0.0984(6) 0.6898(5) 0.037(3) Uani 1 1 d . .
H50 H 0.268045 0.088189 0.685023 0.045 Uiso 1 1 calc R U
C51 C 0.1536(7) 0.0339(6) 0.6950(5) 0.046(3) Uani 1 1 d . .
H51 H 0.174639 -0.020385 0.692976 0.055 Uiso 1 1 calc R U
C52 C 0.0675(7) 0.0479(6) 0.7031(5) 0.046(3) Uani 1 1 d . .
H52 H 0.029174 0.003479 0.707665 0.055 Uiso 1 1 calc R U
C53 C 0.0379(6) 0.1268(6) 0.7045(5) 0.044(3) Uani 1 1 d . .
H53 H -0.021350 0.136631 0.710118 0.053 Uiso 1 1 calc R U
C54 C 0.0928(6) 0.1923(6) 0.6979(4) 0.033(2) Uani 1 1 d . .
H54 H 0.071006 0.246503 0.697993 0.039 Uiso 1 1 calc R U
C55 C 0.3233(6) 0.2653(6) 0.7586(4) 0.034(2) Uani 1 1 d . .
C56 C 0.3035(6) 0.2252(6) 0.8105(5) 0.047(3) Uani 1 1 d . .
H56 H 0.253512 0.190877 0.807660 0.056 Uiso 1 1 calc R U
C57 C 0.3552(7) 0.2336(8) 0.8672(5) 0.068(4) Uani 1 1 d . .
H57 H 0.339849 0.206514 0.903286 0.082 Uiso 1 1 calc R U
C58 C 0.4295(8) 0.2819(8) 0.8707(5) 0.067(4) Uani 1 1 d . .
H58 H 0.465044 0.288668 0.909392 0.080 Uiso 1 1 calc R U
C59 C 0.4515(7) 0.3199(6) 0.8185(6) 0.050(3) Uani 1 1 d . .
H59 H 0.503406 0.351520 0.820875 0.060 Uiso 1 1 calc R U
C60 C 0.3995(6) 0.3128(6) 0.7623(5) 0.041(3) Uani 1 1 d . .
H60 H 0.415028 0.339972 0.726397 0.049 Uiso 1 1 calc R U
P1 P 0.49420(14) 0.23335(15) 0.42337(11) 0.0245(6) Uani 1 1 d . .
P2 P 0.26780(13) 0.24311(16) 0.49801(10) 0.0290(6) Uani 1 1 d . .
P3 P 0.47943(13) 0.24164(16) 0.60628(10) 0.0264(6) Uani 1 1 d . .
P4 P 0.25751(13) 0.26060(16) 0.68232(10) 0.0260(6) Uani 1 1 d . .
Pt1 Pt 0.41622(2) 0.23710(2) 0.50434(2) 0.02548(12) Uani 1 1 d . .
Pt2 Pt 0.32998(2) 0.24694(3) 0.59973(2) 0.02536(11) Uani 1 1 d . .
O1 O 0.0778(10) 0.7902(10) 0.4528(7) 0.194(6) Uani 1 1 d . U
C63 C 0.2169(9) 0.7250(9) 0.4499(6) 0.095(5) Uani 1 1 d . .
H63A H 0.266392 0.722409 0.424664 0.114 Uiso 1 1 calc R U
H63B H 0.238780 0.712409 0.493843 0.114 Uiso 1 1 calc R U
C64 C 0.1757(9) 0.8054(8) 0.4449(7) 0.095(5) Uani 1 1 d . .
H64A H 0.181408 0.830224 0.403819 0.114 Uiso 1 1 calc R U
H64B H 0.203009 0.842239 0.478000 0.114 Uiso 1 1 calc R U
C62 C 0.1518(10) 0.6710(7) 0.4274(8) 0.097(6) Uani 1 1 d . .
H62A H 0.166460 0.614429 0.441056 0.116 Uiso 1 1 calc R U
H62B H 0.141031 0.672603 0.381361 0.116 Uiso 1 1 calc R U
C61 C 0.0786(12) 0.7010(12) 0.4550(9) 0.149(7) Uani 1 1 d . U
H61A H 0.082083 0.682418 0.498781 0.179 Uiso 1 1 calc R U
H61B H 0.023990 0.679409 0.432110 0.179 Uiso 1 1 calc R U

loop_
_atom_site_aniso_label
_atom_site_aniso_U_11
_atom_site_aniso_U_22
_atom_site_aniso_U_33
_atom_site_aniso_U_23
_atom_site_aniso_U_13
_atom_site_aniso_U_12
C1 0.029(5) 0.020(6) 0.027(5) 0.004(5) 0.014(4) -0.004(4)
C2 0.033(6) 0.037(7) 0.044(7) -0.003(6) 0.010(6) -0.004(5)
C3 0.056(8) 0.043(7) 0.026(7) -0.010(5) 0.011(6) -0.019(6)
C4 0.041(6) 0.053(8) 0.028(6) 0.012(6) -0.004(5) -0.008(6)
C5 0.018(5) 0.066(8) 0.051(7) 0.007(7) -0.007(6) -0.003(5)
C6 0.047(7) 0.047(7) 0.024(6) 0.007(5) 0.008(5) -0.006(6)
C7 0.026(6) 0.018(6) 0.029(7) 0.002(5) 0.001(5) 0.005(4)
C8 0.047(7) 0.036(7) 0.038(8) 0.014(6) -0.010(6) -0.024(6)
C9 0.072(9) 0.047(8) 0.037(7) 0.005(6) -0.015(7) -0.021(7)
C10 0.033(8) 0.035(7) 0.077(11) -0.001(7) 0.014(8) -0.008(5)
C11 0.060(8) 0.041(8) 0.064(9) -0.006(7) 0.040(7) -0.009(6)
C12 0.053(8) 0.039(7) 0.049(8) -0.013(6) 0.032(6) -0.009(6)
C13 0.027(7) 0.029(6) 0.015(6) -0.001(5) 0.006(5) 0.002(5)
C14 0.040(7) 0.036(7) 0.040(7) -0.005(5) 0.008(6) -0.002(5)
C15 0.072(9) 0.019(6) 0.045(8) -0.002(5) 0.004(7) 0.000(6)
C16 0.063(10) 0.032(7) 0.046(8) -0.003(6) 0.002(8) 0.018(6)
C17 0.042(7) 0.050(8) 0.050(8) -0.002(6) 0.010(6) 0.016(6)
C18 0.040(7) 0.032(6) 0.032(7) 0.004(5) 0.005(6) 0.006(5)
C19 0.024(7) 0.034(7) 0.048(8) -0.001(5) 0.001(6) -0.005(5)
C20 0.025(6) 0.043(7) 0.052(8) -0.008(6) -0.005(6) -0.003(5)
C21 0.043(7) 0.029(7) 0.071(9) 0.011(6) 0.000(7) -0.004(6)
C22 0.056(10) 0.038(8) 0.118(14) 0.015(8) -0.036(10) -0.007(7)
C23 0.040(8) 0.053(9) 0.191(17) 0.053(10) -0.041(9) -0.005(7)
C24 0.041(9) 0.049(8) 0.155(14) 0.029(9) -0.026(9) -0.004(7)
C25 0.018(6) 0.035(6) 0.030(7) 0.012(5) -0.001(5) 0.003(5)
C26 0.038(7) 0.046(7) 0.044(8) -0.006(6) 0.008(6) 0.000(6)
C27 0.036(8) 0.046(8) 0.061(9) -0.022(7) 0.004(7) -0.006(6)
C28 0.041(8) 0.036(7) 0.070(10) -0.005(7) -0.019(7) -0.010(6)
C29 0.042(8) 0.066(9) 0.073(11) 0.018(8) -0.012(8) -0.031(7)
C30 0.030(7) 0.054(8) 0.054(8) 0.008(6) 0.002(6) -0.007(6)
C31 0.024(7) 0.026(6) 0.022(7) 0.002(5) 0.006(5) 0.010(5)
C32 0.038(7) 0.027(6) 0.057(8) -0.005(5) -0.016(6) -0.004(5)
C33 0.033(7) 0.057(8) 0.077(10) -0.003(7) -0.019(7) 0.003(6)
C34 0.035(8) 0.032(7) 0.072(10) -0.015(6) 0.008(7) -0.007(6)
C35 0.050(8) 0.028(7) 0.067(9) -0.002(6) 0.000(7) 0.013(6)
C36 0.041(7) 0.041(7) 0.059(8) -0.011(6) -0.015(6) 0.005(6)
C37 0.019(7) 0.023(6) 0.054(10) 0.006(6) -0.001(7) 0.002(5)
C38 0.047(8) 0.045(8) 0.049(8) 0.010(6) 0.006(7) 0.001(6)
C39 0.036(8) 0.046(8) 0.100(12) 0.003(8) 0.006(8) 0.012(6)
C40 0.043(9) 0.040(8) 0.091(13) 0.026(8) -0.003(9) 0.004(6)
C41 0.041(8) 0.068(10) 0.099(12) 0.042(9) 0.018(8) -0.004(7)
C42 0.032(7) 0.049(8) 0.064(9) 0.019(7) 0.020(7) 0.014(6)
C43 0.016(6) 0.019(6) 0.033(7) 0.000(5) 0.006(5) -0.002(4)
C44 0.036(7) 0.035(7) 0.037(7) 0.009(5) 0.013(6) 0.008(5)
C45 0.037(7) 0.055(8) 0.056(9) 0.027(6) 0.018(6) 0.018(6)
C46 0.024(6) 0.031(6) 0.060(9) 0.008(6) 0.014(6) 0.010(5)
C47 0.029(6) 0.027(6) 0.056(8) -0.013(6) 0.009(6) -0.003(5)
C48 0.027(6) 0.039(7) 0.038(7) 0.000(6) -0.001(5) 0.004(5)
C49 0.037(7) 0.028(6) 0.018(6) -0.002(5) 0.007(5) 0.005(5)
C50 0.031(7) 0.036(7) 0.047(8) 0.005(6) 0.015(6) 0.007(5)
C51 0.050(8) 0.023(6) 0.067(9) -0.002(6) 0.023(7) 0.000(6)
C52 0.033(7) 0.044(8) 0.065(9) 0.002(6) 0.019(6) -0.013(6)
C53 0.029(6) 0.043(7) 0.062(8) -0.006(6) 0.013(6) -0.002(6)
C54 0.029(6) 0.032(6) 0.038(7) -0.005(5) 0.006(5) 0.002(5)
C55 0.029(5) 0.034(7) 0.036(6) -0.009(5) -0.002(5) 0.018(5)
C56 0.040(6) 0.060(8) 0.042(7) 0.010(6) 0.011(6) 0.011(6)
C57 0.061(8) 0.106(12) 0.033(7) 0.025(8) -0.011(6) 0.022(9)
C58 0.066(9) 0.091(11) 0.037(8) -0.011(7) -0.021(7) 0.031(8)
C59 0.042(7) 0.047(8) 0.058(9) -0.016(7) -0.010(7) 0.006(6)
C60 0.035(7) 0.047(7) 0.036(7) -0.008(5) -0.009(6) 0.012(6)
P1 0.0239(13) 0.0237(15) 0.0261(14) -0.0029(13) 0.0034(11) -0.0003(12)
P2 0.0212(12) 0.0320(15) 0.0333(14) -0.0011(15) 0.0021(11) -0.0020(14)
P3 0.0203(12) 0.0284(15) 0.0308(14) -0.0004(14) 0.0046(10) 0.0014(13)
P4 0.0211(12) 0.0305(15) 0.0265(13) -0.0004(14) 0.0033(10) 0.0066(13)
Pt1 0.0221(2) 0.0281(2) 0.0269(2) -0.0021(2) 0.00529(18) 0.0017(2)
Pt2 0.0208(2) 0.0294(2) 0.0266(2) -0.0017(2) 0.00566(17) 0.0014(2)
O1 0.194(6) 0.194(6) 0.195(6) 0.0002(18) 0.0240(19) 0.0010(18)
C63 0.126(14) 0.089(12) 0.068(10) -0.010(9) 0.004(9) 0.062(11)
C64 0.065(11) 0.098(12) 0.122(15) -0.040(10) 0.010(10) -0.016(9)
C62 0.121(15) 0.022(8) 0.150(17) 0.021(8) 0.028(13) 0.009(8)
C61 0.149(8) 0.149(8) 0.151(8) 0.0004(18) 0.019(2) -0.0009(18)

loop_
_atom_type_symbol
_atom_type_description
_atom_type_scat_dispersion_real
_atom_type_scat_dispersion_imag
_atom_type_scat_source
C C 0.0033 0.0016 'International Tables Vol C Tables 4.2.6.8 and 6.1.1.4'
H H 0.0000 0.0000 'International Tables Vol C Tables 4.2.6.8 and 6.1.1.4'
O O 0.0106 0.0060 'International Tables Vol C Tables 4.2.6.8 and 6.1.1.4'
P P 0.1023 0.0942 'International Tables Vol C Tables 4.2.6.8 and 6.1.1.4'
Pt Pt -1.7033 8.3905 'International Tables Vol C Tables 4.2.6.8 and 6.1.1.4'

loop_
_geom_angle_atom_site_label_1
_geom_angle_atom_site_label_2
_geom_angle_atom_site_label_3
_geom_angle
C2 C1 C6 119.1(8)
C2 C1 P1 123.2(7)
C6 C1 P1 117.6(7)
C1 C2 C3 119.6(9)
C4 C3 C2 120.1(9)
C5 C4 C3 120.3(9)
C4 C5 C6 121.4(10)
C5 C6 C1 119.4(9)
C12 C7 C8 117.8(9)
C12 C7 P1 124.5(8)
C8 C7 P1 117.8(8)
C9 C8 C7 121.4(10)
C8 C9 C10 120.2(11)
C11 C10 C9 119.5(11)
C10 C11 C12 120.0(11)
C7 C12 C11 121.1(10)
C18 C13 C14 117.2(9)
C18 C13 P1 124.1(7)
C14 C13 P1 118.7(8)
C15 C14 C13 122.8(10)
C14 C15 C16 118.3(10)
C17 C16 C15 121.3(10)
C16 C17 C18 119.5(10)
C13 C18 C17 121.0(9)
C20 C19 C24 117.7(10)
C20 C19 P2 121.4(8)
C24 C19 P2 120.7(8)
C19 C20 C21 122.6(10)
C22 C21 C20 119.9(10)
C21 C22 C23 119.7(11)
C24 C23 C22 119.1(11)
C19 C24 C23 120.9(11)
C26 C25 C30 119.0(9)
C26 C25 P2 121.2(8)
C30 C25 P2 119.8(9)
C25 C26 C27 120.9(11)
C28 C27 C26 119.6(12)
C27 C28 C29 120.6(11)
C28 C29 C30 120.9(11)
C25 C30 C29 119.0(11)
C32 C31 C36 117.7(9)
C32 C31 P3 124.3(7)
C36 C31 P3 118.0(8)
C31 C32 C33 119.9(9)
C34 C33 C32 122.3(10)
C35 C34 C33 117.8(10)
C34 C35 C36 120.8(10)
C35 C36 C31 121.6(10)
C38 C37 C42 117.9(9)
C38 C37 P3 120.2(9)
C42 C37 P3 122.0(9)
C37 C38 C39 121.9(11)
C40 C39 C38 118.8(12)
C41 C40 C39 120.5(12)
C40 C41 C42 119.8(12)
C37 C42 C41 121.1(11)
C44 C43 C48 118.4(9)
C44 C43 P4 119.5(8)
C48 C43 P4 122.0(8)
C43 C44 C45 121.5(10)
C46 C45 C44 120.1(10)
C45 C46 C47 120.0(10)
C46 C47 C48 118.5(10)
C43 C48 C47 121.4(10)
C54 C49 C50 118.8(9)
C54 C49 P4 122.8(7)
C50 C49 P4 118.4(8)
C51 C50 C49 121.5(10)
C50 C51 C52 119.8(9)
C53 C52 C51 119.1(9)
C52 C53 C54 121.3(9)
C49 C54 C53 119.4(9)
C56 C55 C60 119.2(9)
C56 C55 P4 124.4(8)
C60 C55 P4 116.4(8)
C55 C56 C57 121.1(10)
C58 C57 C56 119.2(11)
C59 C58 C57 120.0(10)
C58 C59 C60 120.9(11)
C59 C60 C55 119.5(10)
C13 P1 C7 105.2(4)
C13 P1 C1 103.1(4)
C7 P1 C1 102.9(4)
C13 P1 Pt1 113.8(3)
C7 P1 Pt1 112.2(3)
C1 P1 Pt1 118.3(3)
C19 P2 C25 102.0(4)
C19 P2 Pt1 121.8(4)
C25 P2 Pt1 121.7(3)
C19 P2 Pt2 121.8(4)
C25 P2 Pt2 119.8(3)
Pt1 P2 Pt2 68.94(6)
C37 P3 C31 101.7(4)
C37 P3 Pt2 124.7(4)
C31 P3 Pt2 118.1(3)
C37 P3 Pt1 120.9(4)
C31 P3 Pt1 122.3(3)
Pt2 P3 Pt1 68.52(6)
C55 P4 C49 103.6(5)
C55 P4 C43 101.3(4)
C49 P4 C43 104.6(4)
C55 P4 Pt2 116.7(3)
C49 P4 Pt2 114.1(3)
C43 P4 Pt2 114.8(4)
P1 Pt1 P2 125.67(8)
P1 Pt1 P3 122.90(8)
P2 Pt1 P3 111.37(8)
P1 Pt1 Pt2 177.51(7)
P2 Pt1 Pt2 55.78(6)
P3 Pt1 Pt2 55.59(5)
P4 Pt2 P2 125.36(8)
P4 Pt2 P3 123.40(8)
P2 Pt2 P3 111.17(8)
P4 Pt2 Pt1 177.69(8)
P2 Pt2 Pt1 55.28(5)
P3 Pt2 Pt1 55.89(6)
C61 O1 C64 99.1(14)
C62 C63 C64 105.1(12)
C63 C64 O1 105.4(12)
C63 C62 C61 102.1(14)
C62 C61 O1 109.6(16)

loop_
_geom_bond_atom_site_label_1
_geom_bond_atom_site_label_2
_geom_bond_distance
C1 C2 1.368(11)
C1 C6 1.396(11)
C1 P1 1.854(8)
C2 C3 1.400(12)
C3 C4 1.368(12)
C4 C5 1.327(12)
C5 C6 1.384(11)
C7 C12 1.351(13)
C7 C8 1.370(12)
C7 P1 1.831(9)
C8 C9 1.356(12)
C9 C10 1.362(14)
C10 C11 1.343(14)
C11 C12 1.384(13)
C13 C18 1.389(12)
C13 C14 1.393(12)
C13 P1 1.808(9)
C14 C15 1.377(12)
C15 C16 1.377(13)
C16 C17 1.374(13)
C17 C18 1.392(12)
C19 C20 1.365(12)
C19 C24 1.381(13)
C19 P2 1.829(10)
C20 C21 1.374(12)
C21 C22 1.349(14)
C22 C23 1.404(15)
C23 C24 1.389(13)
C25 C26 1.388(13)
C25 C30 1.397(13)
C25 P2 1.828(10)
C26 C27 1.394(13)
C27 C28 1.362(15)
C28 C29 1.370(15)
C29 C30 1.397(13)
C31 C32 1.360(12)
C31 C36 1.386(12)
C31 P3 1.821(9)
C32 C33 1.394(12)
C33 C34 1.368(13)
C34 C35 1.352(13)
C35 C36 1.385(12)
C37 C38 1.366(14)
C37 C42 1.370(14)
C37 P3 1.807(10)
C38 C39 1.392(13)
C39 C40 1.370(16)
C40 C41 1.354(16)
C41 C42 1.393(13)
C43 C44 1.348(12)
C43 C48 1.380(13)
C43 P4 1.838(9)
C44 C45 1.387(12)
C45 C46 1.365(13)
C46 C47 1.379(13)
C47 C48 1.401(12)
C49 C54 1.380(12)
C49 C50 1.383(11)
C49 P4 1.834(10)
C50 C51 1.368(12)
C51 C52 1.377(13)
C52 C53 1.373(12)
C53 C54 1.384(12)
C55 C56 1.364(12)
C55 C60 1.404(12)
C55 P4 1.832(8)
C56 C57 1.387(12)
C57 C58 1.388(14)
C58 C59 1.366(14)
C59 C60 1.376(12)
P1 Pt1 2.238(2)
P2 Pt1 2.278(2)
P2 Pt2 2.292(2)
P3 Pt2 2.293(2)
P3 Pt1 2.301(2)
P4 Pt2 2.226(2)
Pt1 Pt2 2.5865(5)
O1 C61 1.463(17)
O1 C64 1.558(16)
C63 C62 1.383(16)
C63 C64 1.462(15)
C62 C61 1.42(2)

loop_
_geom_torsion_atom_site_label_1
_geom_torsion_atom_site_label_2
_geom_torsion_atom_site_label_3
_geom_torsion_atom_site_label_4
_geom_torsion
C6 C1 C2 C3 -0.2(13)
P1 C1 C2 C3 -179.3(7)
C1 C2 C3 C4 1.1(14)
C2 C3 C4 C5 -1.0(15)
C3 C4 C5 C6 0.0(15)
C4 C5 C6 C1 0.9(14)
C2 C1 C6 C5 -0.7(13)
P1 C1 C6 C5 178.4(7)
C12 C7 C8 C9 0.7(15)
P1 C7 C8 C9 -179.0(8)
C7 C8 C9 C10 -1.1(17)
C8 C9 C10 C11 1.4(18)
C9 C10 C11 C12 -1.3(18)
C8 C7 C12 C11 -0.6(16)
P1 C7 C12 C11 179.1(8)
C10 C11 C12 C7 1.0(18)
C18 C13 C14 C15 0.0(15)
P1 C13 C14 C15 179.4(8)
C13 C14 C15 C16 1.2(16)
C14 C15 C16 C17 -1.8(18)
C15 C16 C17 C18 1.2(17)
C14 C13 C18 C17 -0.7(15)
P1 C13 C18 C17 179.9(7)
C16 C17 C18 C13 0.1(16)
C24 C19 C20 C21 -2.7(18)
P2 C19 C20 C21 -177.0(8)
C19 C20 C21 C22 1.2(19)
C20 C21 C22 C23 2(2)
C21 C22 C23 C24 -3(2)
C20 C19 C24 C23 1(2)
P2 C19 C24 C23 175.7(11)
C22 C23 C24 C19 1(2)
C30 C25 C26 C27 -0.3(15)
P2 C25 C26 C27 177.6(8)
C25 C26 C27 C28 -0.3(17)
C26 C27 C28 C29 -0.5(18)
C27 C28 C29 C30 1.8(19)
C26 C25 C30 C29 1.6(15)
P2 C25 C30 C29 -176.4(8)
C28 C29 C30 C25 -2.4(17)
C36 C31 C32 C33 -1.6(16)
P3 C31 C32 C33 -178.9(8)
C31 C32 C33 C34 0.8(18)
C32 C33 C34 C35 0.0(19)
C33 C34 C35 C36 0.1(18)
C34 C35 C36 C31 -0.9(18)
C32 C31 C36 C35 1.7(16)
P3 C31 C36 C35 179.2(9)
C42 C37 C38 C39 -1.0(16)
P3 C37 C38 C39 -179.5(8)
C37 C38 C39 C40 1.1(18)
C38 C39 C40 C41 -0.8(19)
C39 C40 C41 C42 1(2)
C38 C37 C42 C41 0.8(16)
P3 C37 C42 C41 179.2(9)
C40 C41 C42 C37 -0.6(19)
C48 C43 C44 C45 -0.7(15)
P4 C43 C44 C45 -178.7(7)
C43 C44 C45 C46 1.4(16)
C44 C45 C46 C47 -2.1(16)
C45 C46 C47 C48 2.1(15)
C44 C43 C48 C47 0.7(14)
P4 C43 C48 C47 178.6(7)
C46 C47 C48 C43 -1.4(15)
C54 C49 C50 C51 -0.3(16)
P4 C49 C50 C51 -178.7(8)
C49 C50 C51 C52 -1.2(17)
C50 C51 C52 C53 1.4(18)
C51 C52 C53 C54 0.0(17)
C50 C49 C54 C53 1.7(15)
P4 C49 C54 C53 180.0(7)
C52 C53 C54 C49 -1.6(16)
C60 C55 C56 C57 3.0(15)
P4 C55 C56 C57 -178.1(8)
C55 C56 C57 C58 -1.8(17)
C56 C57 C58 C59 -0.7(18)
C57 C58 C59 C60 1.9(17)
C58 C59 C60 C55 -0.7(15)
C56 C55 C60 C59 -1.8(14)
P4 C55 C60 C59 179.3(7)
C18 C13 P1 C7 -9.6(9)
C14 C13 P1 C7 171.1(8)
C18 C13 P1 C1 97.9(9)
C14 C13 P1 C1 -81.5(8)
C18 C13 P1 Pt1 -132.7(8)
C14 C13 P1 Pt1 47.9(8)
C12 C7 P1 C13 72.5(9)
C8 C7 P1 C13 -107.8(8)
C12 C7 P1 C1 -35.1(10)
C8 C7 P1 C1 144.6(8)
C12 C7 P1 Pt1 -163.3(8)
C8 C7 P1 Pt1 16.4(8)
C2 C1 P1 C13 -9.3(9)
C6 C1 P1 C13 171.6(7)
C2 C1 P1 C7 99.9(8)
C6 C1 P1 C7 -79.2(7)
C2 C1 P1 Pt1 -135.9(7)
C6 C1 P1 Pt1 45.0(7)
C20 C19 P2 C25 -150.2(10)
C24 C19 P2 C25 35.6(11)
C20 C19 P2 Pt1 -10.5(11)
C24 C19 P2 Pt1 175.4(9)
C20 C19 P2 Pt2 73.0(10)
C24 C19 P2 Pt2 -101.1(10)
C26 C25 P2 C19 74.8(9)
C30 C25 P2 C19 -107.3(9)
C26 C25 P2 Pt1 -65.0(9)
C30 C25 P2 Pt1 112.9(8)
C26 C25 P2 Pt2 -147.3(7)
C30 C25 P2 Pt2 30.6(9)
C38 C37 P3 C31 -96.3(9)
C42 C37 P3 C31 85.3(9)
C38 C37 P3 Pt2 127.1(8)
C42 C37 P3 Pt2 -51.3(10)
C38 C37 P3 Pt1 43.1(10)
C42 C37 P3 Pt1 -135.3(8)
C32 C31 P3 C37 -4.0(9)
C36 C31 P3 C37 178.6(9)
C32 C31 P3 Pt2 136.2(8)
C36 C31 P3 Pt2 -41.1(9)
C32 C31 P3 Pt1 -142.6(8)
C36 C31 P3 Pt1 40.0(9)
C56 C55 P4 C49 -10.6(9)
C60 C55 P4 C49 168.4(7)
C56 C55 P4 C43 97.7(9)
C60 C55 P4 C43 -83.4(7)
C56 C55 P4 Pt2 -136.9(7)
C60 C55 P4 Pt2 42.0(8)
C54 C49 P4 C55 105.0(9)
C50 C49 P4 C55 -76.7(8)
C54 C49 P4 C43 -0.8(9)
C50 C49 P4 C43 177.5(8)
C54 C49 P4 Pt2 -127.1(8)
C50 C49 P4 Pt2 51.2(9)
C44 C43 P4 C55 148.8(8)
C48 C43 P4 C55 -29.0(9)
C44 C43 P4 C49 -103.7(8)
C48 C43 P4 C49 78.4(8)
C44 C43 P4 Pt2 22.2(9)
C48 C43 P4 Pt2 -155.7(7)
C62 C63 C64 O1 30.1(17)
C61 O1 C64 C63 -5.2(17)
C64 C63 C62 C61 -42.6(17)
C63 C62 C61 O1 41(2)
C64 O1 C61 C62 -21(2)
